data_4346296
loop_
_publ_author_name
'Herchel, Radovan'
'Nemec, Ivan'
'Machata, Marek'
'Tr\'avn\'i\<cek, Zden\<ek'

_publ_section_title
;
 Experimental and Theoretical Investigations of Magnetic Exchange Pathways
 in Structurally Diverse Iron(III) Schiff-Base Complexes.
;
_journal_issue 17
_journal_name_full 'Inorganic chemistry'
_journal_page_first 8625
_journal_page_last 8638
_journal_paper_doi 10.1021/acs.inorgchem.5b01271
_journal_volume 54
_journal_year 2015
_chemical_formula_sum 'C51 H43 Fe2 N5 O10'
_chemical_formula_weight 997.60
_space_group_IT_number 14
_space_group_name_Hall '-P 2ybc'
_space_group_name_H-M_alt 'P 1 21/c 1'
_symmetry_cell_setting monoclinic
_symmetry_space_group_name_H-M 'P 1 21/c 1'
_atom_sites_solution_hydrogens geom
_atom_sites_solution_primary direct
_atom_sites_solution_secondary difmap
_audit_creation_method SHELXL-97
_cell_angle_alpha 90.00
_cell_angle_beta 124.567(2)
_cell_angle_gamma 90.00
_cell_formula_units_Z 4
_cell_length_a 12.9916(3)
_cell_length_b 20.2079(6)
_cell_length_c 20.0079(6)
_cell_measurement_temperature 100(2)
_cell_volume 4325.4(2)
_computing_cell_refinement 'CrysAlis RED, Oxford Diffraction Ltd.'
_computing_data_collection 'CrysAlis CCD, Oxford Diffraction Ltd.'
_computing_data_reduction 'CrysAlis RED, Oxford Diffraction Ltd.'
_computing_molecular_graphics 'MERCURY (Macrae et al., 2006)'
_computing_publication_material ' enCIFer (Allen et al., 2004)'
_computing_structure_refinement 'SHELXL97 (Sheldrick, 2008)'
_computing_structure_solution 'SHELXS97 (Sheldrick, 2008)'
_diffrn_ambient_temperature 100(2)
_diffrn_measured_fraction_theta_full 0.989
_diffrn_measured_fraction_theta_max 0.989
_diffrn_radiation_monochromator graphite
_diffrn_radiation_source 'fine-focus sealed tube'
_diffrn_radiation_type MoK\a
_diffrn_radiation_wavelength 0.71073
_diffrn_reflns_av_R_equivalents 0.0416
_diffrn_reflns_av_sigmaI/netI 0.0568
_diffrn_reflns_limit_h_max 15
_diffrn_reflns_limit_h_min -13
_diffrn_reflns_limit_k_max 20
_diffrn_reflns_limit_k_min -24
_diffrn_reflns_limit_l_max 17
_diffrn_reflns_limit_l_min -23
_diffrn_reflns_number 33549
_diffrn_reflns_theta_full 25.00
_diffrn_reflns_theta_max 25.00
_diffrn_reflns_theta_min 2.91
_exptl_absorpt_coefficient_mu 0.741
_exptl_absorpt_correction_T_max 0.8659
_exptl_absorpt_correction_T_min 0.7920
_exptl_absorpt_correction_type multi-scan
_exptl_absorpt_process_details
;
CrysAlis RED, Oxford Diffraction Ltd.,
Version 1.171.33.52 (release 06-11-2009 CrysAlis171 .NET)
(compiled Nov  6 2009,16:24:50)
Empirical absorption correction using spherical harmonics,
 implemented in SCALE3 ABSPACK scaling algorithm.
;
_exptl_crystal_density_diffrn 1.532
_exptl_crystal_density_method 'not measured'
_exptl_crystal_F_000 2064
_exptl_crystal_size_max 0.33
_exptl_crystal_size_mid 0.22
_exptl_crystal_size_min 0.20
_refine_diff_density_max 0.653
_refine_diff_density_min -0.447
_refine_diff_density_rms 0.060
_refine_ls_extinction_method none
_refine_ls_goodness_of_fit_ref 0.944
_refine_ls_hydrogen_treatment constr
_refine_ls_matrix_type full
_refine_ls_number_parameters 622
_refine_ls_number_reflns 7530
_refine_ls_number_restraints 1
_refine_ls_restrained_S_all 0.944
_refine_ls_R_factor_all 0.0642
_refine_ls_R_factor_gt 0.0377
_refine_ls_shift/su_max 0.002
_refine_ls_shift/su_mean 0.000
_refine_ls_structure_factor_coef Fsqd
_refine_ls_weighting_details 'calc w=1/[\s^2^(Fo^2^)+(0.0509P)^2^+0.0000P] where P=(Fo^2^+2Fc^2^)/3'
_refine_ls_weighting_scheme calc
_refine_ls_wR_factor_gt 0.0838
_refine_ls_wR_factor_ref 0.0878
_reflns_number_gt 5113
_reflns_number_total 7530
_reflns_threshold_expression >2sigma(I)
_cod_data_source_file ic5b01271_si_004.cif
_cod_data_source_block 3
_cod_original_sg_symbol_H-M P21/c
_cod_database_code 4346296

loop_
_symmetry_equiv_pos_as_xyz
'x, y, z'
'-x, y+1/2, -z+1/2'
'-x, -y, -z'
'x, -y-1/2, z-1/2'

loop_
_atom_site_label
_atom_site_type_symbol
_atom_site_fract_x
_atom_site_fract_y
_atom_site_fract_z
_atom_site_U_iso_or_equiv
_atom_site_adp_type
_atom_site_occupancy
_atom_site_symmetry_multiplicity
_atom_site_calc_flag
_atom_site_refinement_flags
_atom_site_disorder_assembly
_atom_site_disorder_group
Fe2 Fe 0.62437(3) 0.435508(19) 0.68487(2) 0.02549(12) Uani 1 1 d . . .
O5 O 0.62936(19) 0.53110(10) 0.68878(11) 0.0435(5) Uani 1 1 d . A .
O6 O 0.66128(19) 0.34235(9) 0.68648(11) 0.0398(5) Uani 1 1 d . A .
O7 O 0.56041(16) 0.44277(9) 0.56588(10) 0.0268(4) Uani 1 1 d . A .
O8 O 0.44341(15) 0.42462(8) 0.64052(10) 0.0215(4) Uani 1 1 d . A .
O9 O 0.65283(16) 0.43026(8) 0.79674(10) 0.0262(4) Uani 1 1 d . A .
H9B H 0.5998 0.4380 0.8058 0.039 Uiso 1 1 d R . .
N3A N 0.8126(3) 0.43464(15) 0.72378(17) 0.0214(7) Uani 0.739(4) 1 d PD A 1
N4 N 0.4700(2) 0.40217(11) 0.51290(13) 0.0266(5) Uani 1 1 d . . .
N5 N 0.37137(18) 0.47496(10) 0.59386(12) 0.0203(5) Uani 1 1 d . . .
C27 C 0.7268(3) 0.56702(13) 0.74181(17) 0.0308(7) Uani 1 1 d . . .
C28 C 0.7106(3) 0.63108(14) 0.76072(19) 0.0370(7) Uani 1 1 d . A .
H28 H 0.6289 0.6493 0.7336 0.044 Uiso 1 1 calc R . .
C29 C 0.8114(3) 0.66788(14) 0.8180(2) 0.0419(8) Uani 1 1 d . . .
H29 H 0.7985 0.7110 0.8309 0.050 Uiso 1 1 calc R A .
C30 C 0.9308(3) 0.64329(16) 0.8572(2) 0.0457(9) Uani 1 1 d . A .
H30 H 0.9997 0.6687 0.8979 0.055 Uiso 1 1 calc R . .
C31 C 0.9496(3) 0.58213(16) 0.83710(18) 0.0391(8) Uani 1 1 d . . .
H31 H 1.0325 0.5660 0.8627 0.047 Uiso 1 1 calc R A .
C32 C 0.8498(3) 0.54296(13) 0.77994(16) 0.0298(7) Uani 1 1 d . A .
C33A C 0.8914(4) 0.48046(19) 0.7674(2) 0.0239(9) Uani 0.739(4) 1 d PD A 1
H33A H 0.9780 0.4733 0.7916 0.029 Uiso 0.739(4) 1 calc PR A 1
C34 C 0.8565(3) 0.37363(13) 0.71220(16) 0.0311(7) Uani 1 1 d . . .
C35 C 0.9616(3) 0.35841(15) 0.71403(16) 0.0349(7) Uani 1 1 d . A .
H35 H 1.0201 0.3921 0.7247 0.042 Uiso 1 1 calc R . .
C36 C 0.9816(3) 0.29436(15) 0.70045(16) 0.0340(7) Uani 1 1 d . . .
H36 H 1.0534 0.2835 0.7011 0.041 Uiso 1 1 calc R A .
C37 C 0.8957(3) 0.24610(14) 0.68579(16) 0.0297(7) Uani 1 1 d . A .
H37 H 0.9105 0.2016 0.6783 0.036 Uiso 1 1 calc R . .
C38 C 0.7894(2) 0.26134(13) 0.68191(15) 0.0286(6) Uani 1 1 d . . .
H38 H 0.7315 0.2274 0.6714 0.034 Uiso 1 1 calc R A .
C39 C 0.7659(3) 0.32544(14) 0.69313(16) 0.0290(7) Uani 1 1 d . A .
C40 C 0.4994(3) 0.34646(15) 0.48975(19) 0.0421(8) Uani 1 1 d . A .
H40 H 0.5845 0.3346 0.5148 0.051 Uiso 1 1 calc R . .
C41 C 0.4065(4) 0.30699(15) 0.4301(2) 0.0486(9) Uani 1 1 d . . .
H41 H 0.4272 0.2671 0.4152 0.058 Uiso 1 1 calc R A .
C42 C 0.2839(4) 0.32522(15) 0.39202(19) 0.0457(8) Uani 1 1 d . A .
H42 H 0.2194 0.2994 0.3486 0.055 Uiso 1 1 calc R . .
C43 C 0.2550(3) 0.38118(14) 0.41730(16) 0.0348(7) Uani 1 1 d . . .
H43 H 0.1703 0.3942 0.3914 0.042 Uiso 1 1 calc R A .
C44 C 0.3491(2) 0.41844(13) 0.48021(16) 0.0254(6) Uani 1 1 d . A .
C45 C 0.3229(2) 0.47514(12) 0.51389(15) 0.0212(6) Uani 1 1 d . A .
C46 C 0.2459(2) 0.52677(14) 0.46717(16) 0.0282(6) Uani 1 1 d . . .
H46 H 0.2079 0.5268 0.4103 0.034 Uiso 1 1 calc R A .
C47 C 0.2240(3) 0.57811(14) 0.50244(19) 0.0356(7) Uani 1 1 d . A .
H47 H 0.1730 0.6144 0.4705 0.043 Uiso 1 1 calc R . .
C48 C 0.2764(3) 0.57644(14) 0.58398(18) 0.0367(7) Uani 1 1 d . . .
H48 H 0.2628 0.6120 0.6092 0.044 Uiso 1 1 calc R A .
C49 C 0.3486(2) 0.52350(13) 0.62953(16) 0.0285(6) Uani 1 1 d . A .
H49 H 0.3822 0.5213 0.6858 0.034 Uiso 1 1 calc R . .
C50 C 0.7703(3) 0.41911(14) 0.87141(16) 0.0339(7) Uani 1 1 d . . .
H50A H 0.8165 0.3851 0.8637 0.051 Uiso 1 1 calc R A .
H50B H 0.7568 0.4042 0.9125 0.051 Uiso 1 1 calc R . .
H50C H 0.8185 0.4603 0.8895 0.051 Uiso 1 1 calc R . .
N3B N 0.8115(9) 0.4758(5) 0.7446(6) 0.0214(7) Uani 0.261(4) 1 d PD A 2
C33B C 0.8971(11) 0.4448(6) 0.7437(7) 0.0239(9) Uani 0.261(4) 1 d PD A 2
H33B H 0.9753 0.4635 0.7602 0.029 Uiso 0.261(4) 1 calc PR A 2
Fe1 Fe 0.37080(3) 0.395865(18) 0.82929(2) 0.02170(11) Uani 1 1 d . . .
O1 O 0.27115(17) 0.35228(9) 0.86084(11) 0.0354(5) Uani 1 1 d . . .
O2 O 0.48787(16) 0.45966(8) 0.82526(10) 0.0270(4) Uani 1 1 d . . .
O3 O 0.51162(17) 0.33942(9) 0.90678(11) 0.0313(5) Uani 1 1 d . . .
O4 O 0.22204(16) 0.43249(9) 0.72593(10) 0.0294(4) Uani 1 1 d . . .
N1 N 0.3690(2) 0.48105(12) 0.89312(12) 0.0322(6) Uani 1 1 d . . .
N2 N 0.3645(2) 0.33620(10) 0.73835(13) 0.0270(5) Uani 1 1 d . . .
C1 C 0.2221(2) 0.37217(15) 0.89914(16) 0.0310(7) Uani 1 1 d . . .
C2 C 0.1466(2) 0.32847(14) 0.90887(16) 0.0324(7) Uani 1 1 d . . .
H2 H 0.1311 0.2851 0.8869 0.039 Uiso 1 1 calc R . .
C3 C 0.0952(3) 0.34814(15) 0.94991(17) 0.0364(7) Uani 1 1 d . . .
H3 H 0.0466 0.3175 0.9569 0.044 Uiso 1 1 calc R . .
C4 C 0.1126(3) 0.41089(16) 0.98088(18) 0.0410(8) Uani 1 1 d . . .
H4 H 0.0750 0.4239 1.0080 0.049 Uiso 1 1 calc R . .
C5 C 0.1839(3) 0.45387(15) 0.97237(17) 0.0391(8) Uani 1 1 d . . .
H5 H 0.1967 0.4970 0.9946 0.047 Uiso 1 1 calc R . .
C6 C 0.2395(2) 0.43704(14) 0.93189(16) 0.0322(7) Uani 1 1 d . . .
C7 C 0.3122(3) 0.48722(15) 0.92712(16) 0.0365(7) Uani 1 1 d . . .
H7 H 0.3185 0.5287 0.9515 0.044 Uiso 1 1 calc R . .
C8 C 0.4368(2) 0.53775(13) 0.88982(15) 0.0250(6) Uani 1 1 d . . .
C9 C 0.4458(3) 0.60087(15) 0.91899(16) 0.0335(7) Uani 1 1 d . . .
H9 H 0.4073 0.6112 0.9463 0.040 Uiso 1 1 calc R . .
C10 C 0.5107(3) 0.64902(14) 0.90852(17) 0.0367(7) Uani 1 1 d . . .
H10 H 0.5177 0.6924 0.9290 0.044 Uiso 1 1 calc R . .
C11 C 0.5660(3) 0.63388(14) 0.86780(17) 0.0328(7) Uani 1 1 d . . .
H11 H 0.6093 0.6672 0.8596 0.039 Uiso 1 1 calc R . .
C12 C 0.5581(2) 0.57102(13) 0.83954(15) 0.0264(6) Uani 1 1 d . . .
H12 H 0.5964 0.5611 0.8120 0.032 Uiso 1 1 calc R . .
C13 C 0.4950(2) 0.52171(13) 0.85072(14) 0.0230(6) Uani 1 1 d . . .
C14 C 0.5923(2) 0.30616(13) 0.90026(16) 0.0262(6) Uani 1 1 d . . .
C15 C 0.7058(3) 0.28544(13) 0.97060(17) 0.0311(7) Uani 1 1 d . . .
H15 H 0.7214 0.2942 1.0222 0.037 Uiso 1 1 calc R . .
C16 C 0.7945(3) 0.25288(13) 0.96649(18) 0.0337(7) Uani 1 1 d . . .
H16 H 0.8704 0.2396 1.0151 0.040 Uiso 1 1 calc R . .
C17 C 0.7748(3) 0.23910(13) 0.89225(18) 0.0327(7) Uani 1 1 d . . .
H17 H 0.8380 0.2181 0.8898 0.039 Uiso 1 1 calc R . .
C18 C 0.6637(3) 0.25609(12) 0.82285(17) 0.0298(7) Uani 1 1 d . . .
H18 H 0.6491 0.2453 0.7719 0.036 Uiso 1 1 calc R . .
C19 C 0.5707(2) 0.28902(12) 0.82474(16) 0.0246(6) Uani 1 1 d . . .
C20 C 0.4574(3) 0.30536(13) 0.74779(17) 0.0287(6) Uani 1 1 d . . .
H20 H 0.4514 0.2920 0.7002 0.034 Uiso 1 1 calc R . .
C21 C 0.2574(2) 0.35030(12) 0.65776(15) 0.0210(6) Uani 1 1 d . . .
C22 C 0.2214(2) 0.31722(13) 0.58714(17) 0.0276(6) Uani 1 1 d . . .
H22 H 0.2677 0.2799 0.5894 0.033 Uiso 1 1 calc R . .
C23 C 0.1185(2) 0.33812(13) 0.51331(16) 0.0286(7) Uani 1 1 d . . .
H23 H 0.0930 0.3151 0.4648 0.034 Uiso 1 1 calc R . .
C24 C 0.0535(3) 0.39289(14) 0.51100(16) 0.0301(7) Uani 1 1 d . . .
H24 H -0.0154 0.4086 0.4602 0.036 Uiso 1 1 calc R . .
C25 C 0.0869(2) 0.42532(13) 0.58145(16) 0.0283(6) Uani 1 1 d . . .
H25 H 0.0403 0.4628 0.5786 0.034 Uiso 1 1 calc R . .
C26 C 0.1882(2) 0.40351(13) 0.65648(16) 0.0245(6) Uani 1 1 d . . .
O1S O -0.0606(2) 0.46757(11) 0.29949(14) 0.0576(6) Uani 1 1 d . . .
H103 H -0.1116 0.4990 0.2844 0.086 Uiso 1 1 calc R . .
C1S C -0.1251(3) 0.40831(16) 0.2722(2) 0.0533(9) Uani 1 1 d . . .
H100 H -0.1673 0.4050 0.2133 0.080 Uiso 1 1 calc R . .
H101 H -0.1873 0.4065 0.2852 0.080 Uiso 1 1 calc R . .
H102 H -0.0664 0.3714 0.2988 0.080 Uiso 1 1 calc R . .

loop_
_atom_site_aniso_label
_atom_site_aniso_U_11
_atom_site_aniso_U_22
_atom_site_aniso_U_33
_atom_site_aniso_U_23
_atom_site_aniso_U_13
_atom_site_aniso_U_12
Fe2 0.0164(2) 0.0307(2) 0.0285(2) 0.00835(17) 0.01223(19) 0.00279(17)
O5 0.0438(14) 0.0319(12) 0.0385(12) 0.0072(10) 0.0137(11) -0.0122(10)
O6 0.0443(13) 0.0456(14) 0.0430(13) 0.0187(10) 0.0330(11) 0.0259(10)
O7 0.0191(10) 0.0379(12) 0.0242(10) 0.0056(9) 0.0127(9) 0.0008(9)
O8 0.0174(10) 0.0214(10) 0.0268(10) 0.0077(8) 0.0131(9) 0.0036(8)
O9 0.0203(10) 0.0315(11) 0.0247(10) 0.0037(8) 0.0116(9) 0.0050(8)
N3A 0.0200(17) 0.020(2) 0.0235(17) 0.0009(14) 0.0120(15) -0.0034(15)
N4 0.0309(15) 0.0288(14) 0.0270(13) 0.0041(11) 0.0206(12) 0.0041(11)
N5 0.0172(12) 0.0212(13) 0.0249(13) 0.0020(10) 0.0133(11) 0.0011(10)
C27 0.041(2) 0.0246(17) 0.0297(16) 0.0016(13) 0.0220(16) -0.0137(15)
C28 0.048(2) 0.0260(18) 0.054(2) 0.0077(15) 0.0399(19) 0.0015(15)
C29 0.074(3) 0.0201(17) 0.066(2) -0.0120(16) 0.059(2) -0.0127(17)
C30 0.058(2) 0.041(2) 0.054(2) -0.0187(17) 0.041(2) -0.0297(18)
C31 0.0357(19) 0.050(2) 0.0418(19) 0.0010(16) 0.0279(17) -0.0049(15)
C32 0.048(2) 0.0203(16) 0.0286(16) 0.0003(12) 0.0263(16) -0.0019(14)
C33A 0.022(2) 0.030(3) 0.022(2) 0.0014(17) 0.0138(19) -0.0044(19)
C34 0.048(2) 0.0236(17) 0.0202(15) 0.0047(12) 0.0188(15) 0.0146(14)
C35 0.0369(19) 0.0327(18) 0.0234(16) -0.0018(13) 0.0102(15) -0.0110(14)
C36 0.0234(17) 0.046(2) 0.0327(17) 0.0011(14) 0.0159(15) 0.0060(14)
C37 0.0331(17) 0.0262(17) 0.0313(16) -0.0015(12) 0.0192(15) 0.0069(13)
C38 0.0294(17) 0.0277(17) 0.0280(16) -0.0011(12) 0.0158(14) -0.0006(13)
C39 0.0308(17) 0.0327(18) 0.0267(16) 0.0087(13) 0.0183(14) 0.0125(14)
C40 0.056(2) 0.043(2) 0.046(2) 0.0104(16) 0.040(2) 0.0192(17)
C41 0.086(3) 0.0289(19) 0.046(2) -0.0069(16) 0.047(2) -0.0008(19)
C42 0.066(3) 0.041(2) 0.0408(19) -0.0116(16) 0.037(2) -0.0198(18)
C43 0.0405(19) 0.0416(19) 0.0304(17) -0.0024(14) 0.0250(17) -0.0093(15)
C44 0.0253(17) 0.0286(16) 0.0272(15) 0.0038(12) 0.0177(14) -0.0003(12)
C45 0.0159(14) 0.0250(16) 0.0248(15) 0.0009(12) 0.0129(13) -0.0024(11)
C46 0.0190(15) 0.0373(18) 0.0264(15) 0.0083(13) 0.0117(13) 0.0017(13)
C47 0.0318(18) 0.0292(17) 0.047(2) 0.0119(14) 0.0232(17) 0.0112(13)
C48 0.0343(18) 0.0304(18) 0.046(2) -0.0016(15) 0.0234(17) 0.0082(14)
C49 0.0238(16) 0.0346(18) 0.0284(15) -0.0048(13) 0.0157(14) 0.0016(13)
C50 0.0293(18) 0.0376(18) 0.0285(17) 0.0014(13) 0.0127(15) -0.0022(13)
N3B 0.0200(17) 0.020(2) 0.0235(17) 0.0009(14) 0.0120(15) -0.0034(15)
C33B 0.022(2) 0.030(3) 0.022(2) 0.0014(17) 0.0138(19) -0.0044(19)
Fe1 0.0230(2) 0.0213(2) 0.0224(2) 0.00010(16) 0.01385(18) -0.00128(17)
O1 0.0330(12) 0.0396(12) 0.0394(12) 0.0073(9) 0.0241(11) -0.0025(9)
O2 0.0287(11) 0.0218(11) 0.0335(11) -0.0017(8) 0.0195(9) -0.0041(8)
O3 0.0317(11) 0.0306(12) 0.0320(11) 0.0097(8) 0.0184(10) 0.0076(9)
O4 0.0288(11) 0.0319(11) 0.0225(10) -0.0007(9) 0.0115(9) 0.0005(9)
N1 0.0251(13) 0.0480(16) 0.0188(12) 0.0062(11) 0.0095(12) 0.0124(11)
N2 0.0312(14) 0.0180(12) 0.0372(14) 0.0009(10) 0.0227(13) -0.0032(11)
C1 0.0175(16) 0.046(2) 0.0245(16) 0.0123(13) 0.0089(14) 0.0034(13)
C2 0.0272(17) 0.0349(18) 0.0342(17) 0.0032(13) 0.0168(15) -0.0036(13)
C3 0.0312(18) 0.045(2) 0.0354(18) 0.0084(15) 0.0201(16) -0.0012(14)
C4 0.0361(19) 0.056(2) 0.0330(17) 0.0057(15) 0.0208(16) 0.0078(16)
C5 0.043(2) 0.042(2) 0.0300(17) 0.0002(14) 0.0195(16) 0.0048(15)
C6 0.0204(16) 0.0320(18) 0.0293(16) 0.0094(13) 0.0051(14) -0.0044(13)
C7 0.0368(18) 0.0429(19) 0.0262(16) 0.0019(14) 0.0158(15) 0.0084(15)
C8 0.0164(15) 0.0302(17) 0.0199(14) 0.0058(12) 0.0052(13) 0.0001(12)
C9 0.0246(17) 0.043(2) 0.0306(16) 0.0003(14) 0.0143(14) 0.0065(14)
C10 0.0336(18) 0.0264(18) 0.0343(18) -0.0090(13) 0.0097(16) 0.0034(14)
C11 0.0302(18) 0.0249(17) 0.0381(18) 0.0017(13) 0.0163(16) -0.0034(13)
C12 0.0281(16) 0.0275(17) 0.0262(15) 0.0000(12) 0.0171(14) -0.0037(13)
C13 0.0183(15) 0.0261(17) 0.0182(14) 0.0007(12) 0.0066(13) -0.0018(12)
C14 0.0253(16) 0.0168(15) 0.0351(17) 0.0066(12) 0.0162(15) -0.0010(12)
C15 0.0312(18) 0.0269(16) 0.0261(16) 0.0030(12) 0.0108(15) -0.0008(13)
C16 0.0248(17) 0.0198(16) 0.0381(18) 0.0064(13) 0.0069(15) 0.0024(12)
C17 0.0265(17) 0.0237(16) 0.0437(19) 0.0018(14) 0.0174(16) 0.0010(13)
C18 0.0342(18) 0.0202(16) 0.0384(18) 0.0002(13) 0.0227(16) -0.0028(13)
C19 0.0230(16) 0.0178(15) 0.0250(16) 0.0056(11) 0.0089(14) -0.0034(12)
C20 0.0347(18) 0.0174(15) 0.0385(18) 0.0018(12) 0.0235(16) -0.0017(13)
C21 0.0155(14) 0.0232(16) 0.0189(15) 0.0047(11) 0.0064(13) -0.0046(11)
C22 0.0225(16) 0.0249(16) 0.0387(18) 0.0049(13) 0.0194(15) 0.0016(12)
C23 0.0278(17) 0.0315(17) 0.0279(16) -0.0041(13) 0.0166(15) -0.0068(13)
C24 0.0232(16) 0.0356(18) 0.0231(15) 0.0052(13) 0.0082(14) -0.0009(13)
C25 0.0230(16) 0.0275(16) 0.0287(16) 0.0027(13) 0.0114(14) 0.0037(12)
C26 0.0194(16) 0.0243(16) 0.0278(16) 0.0015(12) 0.0122(14) -0.0036(12)
O1S 0.0438(14) 0.0435(15) 0.0799(17) -0.0130(12) 0.0318(14) 0.0032(11)
C1S 0.050(2) 0.043(2) 0.047(2) -0.0050(16) 0.0159(19) 0.0035(18)

loop_
_atom_type_symbol
_atom_type_description
_atom_type_scat_dispersion_real
_atom_type_scat_dispersion_imag
_atom_type_scat_source
C C 0.0033 0.0016 'International Tables Vol C Tables 4.2.6.8 and 6.1.1.4'
H H 0.0000 0.0000 'International Tables Vol C Tables 4.2.6.8 and 6.1.1.4'
Fe Fe 0.3463 0.8444 'International Tables Vol C Tables 4.2.6.8 and 6.1.1.4'
N N 0.0061 0.0033 'International Tables Vol C Tables 4.2.6.8 and 6.1.1.4'
O O 0.0106 0.0060 'International Tables Vol C Tables 4.2.6.8 and 6.1.1.4'

loop_
_geom_angle_atom_site_label_1
_geom_angle_atom_site_label_2
_geom_angle_atom_site_label_3
_geom_angle
O5 Fe2 O6 165.37(9)
O5 Fe2 O8 97.58(8)
O6 Fe2 O8 96.78(8)
O5 Fe2 O7 87.55(8)
O6 Fe2 O7 91.29(7)
O8 Fe2 O7 83.79(7)
O5 Fe2 O9 91.51(7)
O6 Fe2 O9 92.40(7)
O8 Fe2 O9 85.26(7)
O7 Fe2 O9 168.78(7)
O5 Fe2 N3A 89.31(10)
O6 Fe2 N3A 76.18(10)
O8 Fe2 N3A 172.20(10)
O7 Fe2 N3A 92.91(9)
O9 Fe2 N3A 98.25(9)
O5 Fe2 N3B 66.5(3)
O6 Fe2 N3B 99.5(3)
O8 Fe2 N3B 162.6(3)
O7 Fe2 N3B 101.8(2)
O9 Fe2 N3B 88.1(2)
N3A Fe2 N3B 25.2(2)
C27 O5 Fe2 125.36(18)
C39 O6 Fe2 118.63(18)
N4 O7 Fe2 118.61(13)
N5 O8 Fe2 114.02(12)
C50 O9 Fe2 125.11(15)
C50 O9 H9B 109.5
Fe2 O9 H9B 125.1
C33A N3A C34 119.5(3)
C33A N3A Fe2 123.8(3)
C34 N3A Fe2 115.7(2)
O7 N4 C40 119.6(2)
O7 N4 C44 119.5(2)
C40 N4 C44 120.8(3)
O8 N5 C49 117.6(2)
O8 N5 C45 120.10(19)
C49 N5 C45 122.3(2)
O5 C27 C28 120.3(3)
O5 C27 C32 121.5(3)
C28 C27 C32 118.1(3)
C29 C28 C27 120.6(3)
C29 C28 H28 119.7
C27 C28 H28 119.7
C28 C29 C30 120.9(3)
C28 C29 H29 119.5
C30 C29 H29 119.5
C31 C30 C29 119.5(3)
C31 C30 H30 120.2
C29 C30 H30 120.2
C30 C31 C32 121.2(3)
C30 C31 H31 119.4
C32 C31 H31 119.4
C31 C32 C27 119.4(3)
C31 C32 C33A 111.9(3)
C27 C32 C33A 128.7(3)
C31 C32 N3B 145.0(5)
C27 C32 N3B 95.0(4)
C33A C32 N3B 34.5(3)
N3A C33A C32 120.9(4)
N3A C33A H33A 119.6
C32 C33A H33A 119.6
C35 C34 C39 121.2(2)
C35 C34 N3A 131.9(3)
C39 C34 N3A 106.9(3)
C35 C34 C33B 95.4(5)
C39 C34 C33B 143.1(5)
N3A C34 C33B 37.3(4)
C36 C35 C34 120.0(3)
C36 C35 H35 120.0
C34 C35 H35 120.0
C35 C36 C37 119.0(2)
C35 C36 H36 120.5
C37 C36 H36 120.5
C38 C37 C36 121.2(3)
C38 C37 H37 119.4
C36 C37 H37 119.4
C37 C38 C39 120.7(3)
C37 C38 H38 119.7
C39 C38 H38 119.7
O6 C39 C38 122.1(3)
O6 C39 C34 120.0(2)
C38 C39 C34 117.9(2)
N4 C40 C41 120.1(3)
N4 C40 H40 119.9
C41 C40 H40 119.9
C42 C41 C40 119.9(3)
C42 C41 H41 120.0
C40 C41 H41 120.0
C41 C42 C43 119.4(3)
C41 C42 H42 120.3
C43 C42 H42 120.3
C42 C43 C44 120.0(3)
C42 C43 H43 120.0
C44 C43 H43 120.0
N4 C44 C43 119.5(2)
N4 C44 C45 118.4(2)
C43 C44 C45 122.0(2)
N5 C45 C46 118.6(2)
N5 C45 C44 118.1(2)
C46 C45 C44 123.3(2)
C47 C46 C45 120.4(3)
C47 C46 H46 119.8
C45 C46 H46 119.8
C48 C47 C46 119.2(3)
C48 C47 H47 120.4
C46 C47 H47 120.4
C47 C48 C49 120.1(3)
C47 C48 H48 119.9
C49 C48 H48 119.9
N5 C49 C48 119.4(2)
N5 C49 H49 120.3
C48 C49 H49 120.3
O9 C50 H50A 109.5
O9 C50 H50B 109.5
H50A C50 H50B 109.5
O9 C50 H50C 109.5
H50A C50 H50C 109.5
H50B C50 H50C 109.5
C33B N3B C32 113.2(9)
C33B N3B Fe2 121.2(9)
C32 N3B Fe2 125.1(5)
N3B C33B C34 111.2(10)
N3B C33B H33B 124.4
C34 C33B H33B 124.4
O1 Fe1 O3 88.52(8)
O1 Fe1 O4 94.15(8)
O3 Fe1 O4 162.20(7)
O1 Fe1 O2 162.33(8)
O3 Fe1 O2 90.97(7)
O4 Fe1 O2 91.72(7)
O1 Fe1 N2 107.98(8)
O3 Fe1 N2 85.02(8)
O4 Fe1 N2 77.42(8)
O2 Fe1 N2 89.56(7)
O1 Fe1 N1 86.33(8)
O3 Fe1 N1 108.43(8)
O4 Fe1 N1 89.31(7)
O2 Fe1 N1 77.08(8)
N2 Fe1 N1 160.94(8)
C1 O1 Fe1 133.40(18)
C13 O2 Fe1 118.17(14)
C14 O3 Fe1 131.29(16)
C26 O4 Fe1 117.90(16)
C7 N1 C8 119.7(2)
C7 N1 Fe1 127.3(2)
C8 N1 Fe1 112.83(15)
C20 N2 C21 119.7(2)
C20 N2 Fe1 124.90(19)
C21 N2 Fe1 112.77(16)
O1 C1 C2 119.7(3)
O1 C1 C6 123.4(2)
C2 C1 C6 116.9(2)
C3 C2 C1 120.7(3)
C3 C2 H2 119.6
C1 C2 H2 119.6
C4 C3 C2 121.6(3)
C4 C3 H3 119.2
C2 C3 H3 119.2
C5 C4 C3 119.1(3)
C5 C4 H4 120.4
C3 C4 H4 120.4
C4 C5 C6 122.2(3)
C4 C5 H5 118.9
C6 C5 H5 118.9
C5 C6 C1 119.4(2)
C5 C6 C7 116.5(3)
C1 C6 C7 124.1(3)
N1 C7 C6 125.3(3)
N1 C7 H7 117.3
C6 C7 H7 117.3
C9 C8 C13 120.5(2)
C9 C8 N1 127.6(2)
C13 C8 N1 111.9(2)
C10 C9 C8 120.0(2)
C10 C9 H9 120.0
C8 C9 H9 120.0
C9 C10 C11 119.8(3)
C9 C10 H10 120.1
C11 C10 H10 120.1
C12 C11 C10 120.2(3)
C12 C11 H11 119.9
C10 C11 H11 119.9
C11 C12 C13 120.8(2)
C11 C12 H12 119.6
C13 C12 H12 119.6
O2 C13 C12 122.1(2)
O2 C13 C8 119.2(2)
C12 C13 C8 118.7(2)
O3 C14 C15 119.8(2)
O3 C14 C19 123.1(2)
C15 C14 C19 117.2(2)
C16 C15 C14 121.6(3)
C16 C15 H15 119.2
C14 C15 H15 119.2
C15 C16 C17 120.8(3)
C15 C16 H16 119.6
C17 C16 H16 119.6
C18 C17 C16 119.1(3)
C18 C17 H17 120.4
C16 C17 H17 120.4
C17 C18 C19 121.6(3)
C17 C18 H18 119.2
C19 C18 H18 119.2
C18 C19 C14 119.6(2)
C18 C19 C20 117.1(2)
C14 C19 C20 123.3(2)
N2 C20 C19 125.4(3)
N2 C20 H20 117.3
C19 C20 H20 117.3
C22 C21 C26 120.9(2)
C22 C21 N2 127.0(2)
C26 C21 N2 112.1(2)
C23 C22 C21 120.4(3)
C23 C22 H22 119.8
C21 C22 H22 119.8
C24 C23 C22 119.0(3)
C24 C23 H23 120.5
C22 C23 H23 120.5
C23 C24 C25 121.0(3)
C23 C24 H24 119.5
C25 C24 H24 119.5
C24 C25 C26 120.5(3)
C24 C25 H25 119.8
C26 C25 H25 119.8
O4 C26 C25 122.4(2)
O4 C26 C21 119.5(2)
C25 C26 C21 118.0(2)
C1S O1S H103 109.5
O1S C1S H100 109.5
O1S C1S H101 109.5
H100 C1S H101 109.5
O1S C1S H102 109.5
H100 C1S H102 109.5
H101 C1S H102 109.5

loop_
_geom_bond_atom_site_label_1
_geom_bond_atom_site_label_2
_geom_bond_distance
Fe2 O5 1.933(2)
Fe2 O6 1.9384(19)
Fe2 O8 1.9988(16)
Fe2 O7 2.0337(17)
Fe2 O9 2.0540(16)
Fe2 N3A 2.103(3)
Fe2 N3B 2.168(10)
O5 C27 1.316(3)
O6 C39 1.333(3)
O7 N4 1.328(3)
O8 N5 1.338(2)
O9 C50 1.423(3)
O9 H9B 0.8200
N3A C33A 1.286(5)
N3A C34 1.432(4)
N4 C40 1.352(3)
N4 C44 1.356(3)
N5 C49 1.341(3)
N5 C45 1.346(3)
C27 C28 1.398(4)
C27 C32 1.409(4)
C28 C29 1.371(4)
C28 H28 0.9500
C29 C30 1.374(4)
C29 H29 0.9500
C30 C31 1.364(4)
C30 H30 0.9500
C31 C32 1.390(4)
C31 H31 0.9500
C32 C33A 1.451(5)
C32 N3B 1.481(10)
C33A H33A 0.9500
C34 C35 1.379(4)
C34 C39 1.404(4)
C34 C33B 1.539(13)
C35 C36 1.377(4)
C35 H35 0.9500
C36 C37 1.383(4)
C36 H36 0.9500
C37 C38 1.374(4)
C37 H37 0.9500
C38 C39 1.378(4)
C38 H38 0.9500
C40 C41 1.372(4)
C40 H40 0.9500
C41 C42 1.370(5)
C41 H41 0.9500
C42 C43 1.375(4)
C42 H42 0.9500
C43 C44 1.378(4)
C43 H43 0.9500
C44 C45 1.464(4)
C45 C46 1.379(4)
C46 C47 1.373(4)
C46 H46 0.9500
C47 C48 1.366(4)
C47 H47 0.9500
C48 C49 1.373(4)
C48 H48 0.9500
C49 H49 0.9500
C50 H50A 0.9800
C50 H50B 0.9800
C50 H50C 0.9800
N3B C33B 1.286(12)
C33B H33B 0.9500
Fe1 O1 1.9435(17)
Fe1 O3 1.9579(18)
Fe1 O4 2.0060(17)
Fe1 O2 2.0298(17)
Fe1 N2 2.145(2)
Fe1 N1 2.152(2)
O1 C1 1.307(3)
O2 C13 1.337(3)
O3 C14 1.313(3)
O4 C26 1.332(3)
N1 C7 1.261(3)
N1 C8 1.470(3)
N2 C20 1.274(3)
N2 C21 1.439(3)
C1 C2 1.413(4)
C1 C6 1.425(4)
C2 C3 1.378(4)
C2 H2 0.9500
C3 C4 1.373(4)
C3 H3 0.9500
C4 C5 1.349(4)
C4 H4 0.9500
C5 C6 1.399(4)
C5 H5 0.9500
C6 C7 1.426(4)
C7 H7 0.9500
C8 C9 1.380(4)
C8 C13 1.400(3)
C9 C10 1.379(4)
C9 H9 0.9500
C10 C11 1.392(4)
C10 H10 0.9500
C11 C12 1.370(4)
C11 H11 0.9500
C12 C13 1.387(3)
C12 H12 0.9500
C14 C15 1.405(4)
C14 C19 1.414(4)
C15 C16 1.369(4)
C15 H15 0.9500
C16 C17 1.385(4)
C16 H16 0.9500
C17 C18 1.362(4)
C17 H17 0.9500
C18 C19 1.399(4)
C18 H18 0.9500
C19 C20 1.441(4)
C20 H20 0.9500
C21 C22 1.383(4)
C21 C26 1.393(3)
C22 C23 1.381(4)
C22 H22 0.9500
C23 C24 1.377(4)
C23 H23 0.9500
C24 C25 1.382(4)
C24 H24 0.9500
C25 C26 1.392(4)
C25 H25 0.9500
O1S C1S 1.384(4)
O1S H103 0.8400
C1S H100 0.9800
C1S H101 0.9800
C1S H102 0.9800

loop_
_geom_torsion_atom_site_label_1
_geom_torsion_atom_site_label_2
_geom_torsion_atom_site_label_3
_geom_torsion_atom_site_label_4
_geom_torsion
O6 Fe2 O5 C27 -41.8(4)
O8 Fe2 O5 C27 149.1(2)
O7 Fe2 O5 C27 -127.5(2)
O9 Fe2 O5 C27 63.7(2)
N3A Fe2 O5 C27 -34.5(2)
N3B Fe2 O5 C27 -23.5(3)
O5 Fe2 O6 C39 -5.7(4)
O8 Fe2 O6 C39 163.43(18)
O7 Fe2 O6 C39 79.54(19)
O9 Fe2 O6 C39 -111.06(18)
N3A Fe2 O6 C39 -13.15(19)
N3B Fe2 O6 C39 -22.6(3)
O5 Fe2 O7 N4 -139.26(16)
O6 Fe2 O7 N4 55.33(16)
O8 Fe2 O7 N4 -41.35(16)
O9 Fe2 O7 N4 -53.8(4)
N3A Fe2 O7 N4 131.56(17)
N3B Fe2 O7 N4 155.4(3)
O5 Fe2 O8 N5 29.11(15)
O6 Fe2 O8 N5 -148.13(14)
O7 Fe2 O8 N5 -57.57(14)
O9 Fe2 O8 N5 120.01(14)
N3A Fe2 O8 N5 -122.9(6)
N3B Fe2 O8 N5 52.2(8)
O5 Fe2 O9 C50 -97.67(19)
O6 Fe2 O9 C50 68.2(2)
O8 Fe2 O9 C50 164.85(19)
O7 Fe2 O9 C50 177.3(3)
N3A Fe2 O9 C50 -8.1(2)
N3B Fe2 O9 C50 -31.2(3)
O5 Fe2 N3A C33A 27.7(3)
O6 Fe2 N3A C33A -154.2(3)
O8 Fe2 N3A C33A 180(33)
O7 Fe2 N3A C33A 115.2(3)
O9 Fe2 N3A C33A -63.8(3)
N3B Fe2 N3A C33A 3.4(6)
O5 Fe2 N3A C34 -163.8(2)
O6 Fe2 N3A C34 14.36(19)
O8 Fe2 N3A C34 -11.5(8)
O7 Fe2 N3A C34 -76.3(2)
O9 Fe2 N3A C34 104.8(2)
N3B Fe2 N3A C34 171.9(7)
Fe2 O7 N4 C40 -97.3(2)
Fe2 O7 N4 C44 85.3(2)
Fe2 O8 N5 C49 -93.8(2)
Fe2 O8 N5 C45 87.3(2)
Fe2 O5 C27 C28 -154.89(19)
Fe2 O5 C27 C32 26.2(3)
O5 C27 C28 C29 177.6(2)
C32 C27 C28 C29 -3.4(4)
C27 C28 C29 C30 1.2(4)
C28 C29 C30 C31 1.9(4)
C29 C30 C31 C32 -2.5(4)
C30 C31 C32 C27 0.2(4)
C30 C31 C32 C33A 179.3(3)
C30 C31 C32 N3B -167.5(6)
O5 C27 C32 C31 -178.4(2)
C28 C27 C32 C31 2.7(4)
O5 C27 C32 C33A 2.8(4)
C28 C27 C32 C33A -176.1(3)
O5 C27 C32 N3B -5.4(4)
C28 C27 C32 N3B 175.7(4)
C34 N3A C33A C32 179.7(3)
Fe2 N3A C33A C32 -12.1(4)
C31 C32 C33A N3A 172.0(3)
C27 C32 C33A N3A -9.0(5)
N3B C32 C33A N3A 5.4(6)
C33A N3A C34 C35 -26.2(5)
Fe2 N3A C34 C35 164.7(2)
C33A N3A C34 C39 156.4(3)
Fe2 N3A C34 C39 -12.7(3)
C33A N3A C34 C33B -12.2(7)
Fe2 N3A C34 C33B 178.7(7)
C39 C34 C35 C36 -2.8(4)
N3A C34 C35 C36 -179.9(3)
C33B C34 C35 C36 171.6(5)
C34 C35 C36 C37 -0.5(4)
C35 C36 C37 C38 2.2(4)
C36 C37 C38 C39 -0.4(4)
Fe2 O6 C39 C38 -169.52(19)
Fe2 O6 C39 C34 10.5(3)
C37 C38 C39 O6 177.2(2)
C37 C38 C39 C34 -2.9(4)
C35 C34 C39 O6 -175.6(2)
N3A C34 C39 O6 2.2(3)
C33B C34 C39 O6 13.6(8)
C35 C34 C39 C38 4.5(4)
N3A C34 C39 C38 -177.8(2)
C33B C34 C39 C38 -166.3(7)
O7 N4 C40 C41 -174.5(2)
C44 N4 C40 C41 2.8(4)
N4 C40 C41 C42 2.2(4)
C40 C41 C42 C43 -3.6(4)
C41 C42 C43 C44 0.2(4)
O7 N4 C44 C43 171.2(2)
C40 N4 C44 C43 -6.2(4)
O7 N4 C44 C45 -9.5(3)
C40 N4 C44 C45 173.2(2)
C42 C43 C44 N4 4.7(4)
C42 C43 C44 C45 -174.7(2)
O8 N5 C45 C46 178.0(2)
C49 N5 C45 C46 -0.8(3)
O8 N5 C45 C44 1.4(3)
C49 N5 C45 C44 -177.5(2)
N4 C44 C45 N5 -56.2(3)
C43 C44 C45 N5 123.1(3)
N4 C44 C45 C46 127.2(3)
C43 C44 C45 C46 -53.4(4)
N5 C45 C46 C47 2.7(4)
C44 C45 C46 C47 179.2(2)
C45 C46 C47 C48 -1.9(4)
C46 C47 C48 C49 -0.8(4)
O8 N5 C49 C48 179.2(2)
C45 N5 C49 C48 -1.9(4)
C47 C48 C49 N5 2.7(4)
C31 C32 N3B C33B -32.6(12)
C27 C32 N3B C33B 158.1(8)
C33A C32 N3B C33B -10.6(6)
C31 C32 N3B Fe2 155.3(4)
C27 C32 N3B Fe2 -14.0(6)
C33A C32 N3B Fe2 177.3(10)
O5 Fe2 N3B C33B -150.6(9)
O6 Fe2 N3B C33B 24.8(8)
O8 Fe2 N3B C33B -175.7(6)
O7 Fe2 N3B C33B -68.6(8)
O9 Fe2 N3B C33B 116.9(8)
N3A Fe2 N3B C33B 2.7(6)
O5 Fe2 N3B C32 20.8(5)
O6 Fe2 N3B C32 -163.8(5)
O8 Fe2 N3B C32 -4.2(13)
O7 Fe2 N3B C32 102.9(6)
O9 Fe2 N3B C32 -71.6(6)
N3A Fe2 N3B C32 174.2(11)
C32 N3B C33B C34 175.9(6)
Fe2 N3B C33B C34 -11.7(11)
C35 C34 C33B N3B 176.1(8)
C39 C34 C33B N3B -11.8(13)
N3A C34 C33B N3B 6.5(5)
O3 Fe1 O1 C1 112.7(2)
O4 Fe1 O1 C1 -85.0(2)
O2 Fe1 O1 C1 24.1(4)
N2 Fe1 O1 C1 -163.1(2)
N1 Fe1 O1 C1 4.1(2)
O1 Fe1 O2 C13 -29.2(3)
O3 Fe1 O2 C13 -117.37(17)
O4 Fe1 O2 C13 80.23(17)
N2 Fe1 O2 C13 157.62(17)
N1 Fe1 O2 C13 -8.67(16)
O1 Fe1 O3 C14 135.3(2)
O4 Fe1 O3 C14 36.3(4)
O2 Fe1 O3 C14 -62.4(2)
N2 Fe1 O3 C14 27.1(2)
N1 Fe1 O3 C14 -139.1(2)
O1 Fe1 O4 C26 -104.39(17)
O3 Fe1 O4 C26 -6.3(3)
O2 Fe1 O4 C26 92.29(17)
N2 Fe1 O4 C26 3.12(16)
N1 Fe1 O4 C26 169.34(17)
O1 Fe1 N1 C7 -3.4(2)
O3 Fe1 N1 C7 -90.6(2)
O4 Fe1 N1 C7 90.8(2)
O2 Fe1 N1 C7 -177.3(2)
N2 Fe1 N1 C7 136.2(3)
O1 Fe1 N1 C8 -179.36(16)
O3 Fe1 N1 C8 93.43(16)
O4 Fe1 N1 C8 -85.17(16)
O2 Fe1 N1 C8 6.76(15)
N2 Fe1 N1 C8 -39.8(3)
O1 Fe1 N2 C20 -112.9(2)
O3 Fe1 N2 C20 -26.1(2)
O4 Fe1 N2 C20 156.8(2)
O2 Fe1 N2 C20 64.9(2)
N1 Fe1 N2 C20 110.0(3)
O1 Fe1 N2 C21 85.82(16)
O3 Fe1 N2 C21 172.63(16)
O4 Fe1 N2 C21 -4.49(15)
O2 Fe1 N2 C21 -96.35(15)
N1 Fe1 N2 C21 -51.3(3)
Fe1 O1 C1 C2 176.26(19)
Fe1 O1 C1 C6 -3.1(4)
O1 C1 C2 C3 179.2(2)
C6 C1 C2 C3 -1.4(4)
C1 C2 C3 C4 1.7(4)
C2 C3 C4 C5 -1.4(4)
C3 C4 C5 C6 1.0(4)
C4 C5 C6 C1 -0.8(4)
C4 C5 C6 C7 179.9(3)
O1 C1 C6 C5 -179.7(2)
C2 C1 C6 C5 1.0(4)
O1 C1 C6 C7 -0.4(4)
C2 C1 C6 C7 -179.7(3)
C8 N1 C7 C6 177.6(2)
Fe1 N1 C7 C6 1.9(4)
C5 C6 C7 N1 -180.0(3)
C1 C6 C7 N1 0.7(4)
C7 N1 C8 C9 -1.4(4)
Fe1 N1 C8 C9 174.8(2)
C7 N1 C8 C13 179.4(2)
Fe1 N1 C8 C13 -4.3(2)
C13 C8 C9 C10 1.1(4)
N1 C8 C9 C10 -178.0(2)
C8 C9 C10 C11 0.6(4)
C9 C10 C11 C12 -1.3(4)
C10 C11 C12 C13 0.2(4)
Fe1 O2 C13 C12 -170.59(19)
Fe1 O2 C13 C8 9.3(3)
C11 C12 C13 O2 -178.7(2)
C11 C12 C13 C8 1.5(4)
C9 C8 C13 O2 178.0(2)
N1 C8 C13 O2 -2.8(3)
C9 C8 C13 C12 -2.1(4)
N1 C8 C13 C12 177.1(2)
Fe1 O3 C14 C15 161.08(19)
Fe1 O3 C14 C19 -19.5(4)
O3 C14 C15 C16 -177.5(2)
C19 C14 C15 C16 3.1(4)
C14 C15 C16 C17 -0.1(4)
C15 C16 C17 C18 -2.5(4)
C16 C17 C18 C19 2.1(4)
C17 C18 C19 C14 0.9(4)
C17 C18 C19 C20 179.3(2)
O3 C14 C19 C18 177.1(2)
C15 C14 C19 C18 -3.5(4)
O3 C14 C19 C20 -1.1(4)
C15 C14 C19 C20 178.3(2)
C21 N2 C20 C19 179.0(2)
Fe1 N2 C20 C19 18.9(4)
C18 C19 C20 N2 -178.7(2)
C14 C19 C20 N2 -0.4(4)
C20 N2 C21 C22 22.9(4)
Fe1 N2 C21 C22 -174.7(2)
C20 N2 C21 C26 -157.2(2)
Fe1 N2 C21 C26 5.2(2)
C26 C21 C22 C23 2.7(4)
N2 C21 C22 C23 -177.5(2)
C21 C22 C23 C24 0.9(4)
C22 C23 C24 C25 -2.5(4)
C23 C24 C25 C26 0.6(4)
Fe1 O4 C26 C25 -179.60(18)
Fe1 O4 C26 C21 -1.1(3)
C24 C25 C26 O4 -178.7(2)
C24 C25 C26 C21 2.9(4)
C22 C21 C26 O4 177.0(2)
N2 C21 C26 O4 -2.9(3)
C22 C21 C26 C25 -4.5(4)
N2 C21 C26 C25 175.6(2)
